data_7247846
loop_
_publ_author_name
'Li, Haitao'
'Guo, Zhenwei'
'Liu, Tie'
'Xin, Lianxin'
'Guo, Fang'

_publ_section_title
;
 Solid-state reaction among [CoCl4]2&#x2212;, [CuCl4]2&#x2212; and
 [CuCl4(H2O)]2&#x2212; ions through transmetalation and liquid-assisted
 grinding
;
_journal_issue 3
_journal_name_full CrystEngComm
_journal_page_first 381
_journal_page_last 387
_journal_paper_doi 10.1039/D3CE01038D
_journal_volume 26
_journal_year 2024
_chemical_formula_moiety '2(Cl4 Co), C14 H22 N4, 2(H2 O)'
_chemical_formula_sum 'C14 H26 Cl8 Co2 N4 O2'
_chemical_formula_weight 683.85
_space_group_crystal_system monoclinic
_space_group_IT_number 14
_space_group_name_Hall '-P 2yn'
_space_group_name_H-M_alt 'P 1 21/n 1'
_atom_sites_solution_hydrogens mixed
_atom_sites_solution_primary iterative
_audit_creation_date 2023-11-17
_audit_creation_method
;
Olex2 1.5
(compiled 2023.03.06 svn.rbb2c1857 for OlexSys, GUI svn.r6748)
;
_audit_update_record
;
2023-11-17 deposited with the CCDC.	2023-12-06 downloaded from the CCDC.
;
_cell_angle_alpha 90
_cell_angle_beta 92.766(2)
_cell_angle_gamma 90
_cell_formula_units_Z 2
_cell_length_a 8.8956(5)
_cell_length_b 14.3091(8)
_cell_length_c 10.4218(6)
_cell_measurement_reflns_used 9918
_cell_measurement_temperature 298.27
_cell_measurement_theta_max 28.23
_cell_measurement_theta_min 2.42
_cell_volume 1325.02(13)
_computing_cell_refinement 'SAINT V8.38A (Bruker, 2018)'
_computing_data_reduction 'SAINT V8.38A (Bruker, 2018)'
_computing_molecular_graphics 'Olex2 1.5 (Dolomanov et al., 2009)'
_computing_publication_material 'Olex2 1.5 (Dolomanov et al., 2009)'
_computing_structure_refinement 'SHELXL 2018/3 (Sheldrick, 2015)'
_computing_structure_solution 'olex2.solve (Bourhis et al., 2015)'
_diffrn_ambient_temperature 298.27
_diffrn_measured_fraction_theta_full 0.989
_diffrn_measured_fraction_theta_max 0.992
_diffrn_measurement_device_type 'CCD area detector'
_diffrn_measurement_method '\f and \w scans'
_diffrn_radiation_type MoK\a
_diffrn_radiation_wavelength 0.71073
_diffrn_reflns_av_R_equivalents 0.0363
_diffrn_reflns_av_unetI/netI 0.0206
_diffrn_reflns_Laue_measured_fraction_full 0.989
_diffrn_reflns_Laue_measured_fraction_max 0.992
_diffrn_reflns_limit_h_max 11
_diffrn_reflns_limit_h_min -11
_diffrn_reflns_limit_k_max 19
_diffrn_reflns_limit_k_min -19
_diffrn_reflns_limit_l_max 13
_diffrn_reflns_limit_l_min -12
_diffrn_reflns_number 23877
_diffrn_reflns_point_group_measured_fraction_full 0.989
_diffrn_reflns_point_group_measured_fraction_max 0.992
_diffrn_reflns_theta_full 25.242
_diffrn_reflns_theta_max 28.279
_diffrn_reflns_theta_min 2.420
_diffrn_source_current 1.4
_diffrn_source_power 0.07
_diffrn_source_voltage 50.0
_diffrn_standards_number 0
_exptl_absorpt_coefficient_mu 2.078
_exptl_absorpt_correction_T_max 0.7457
_exptl_absorpt_correction_T_min 0.4644
_exptl_absorpt_correction_type multi-scan
_exptl_absorpt_process_details
;
SADABS-2016/2 (Bruker,2016/2) was used for absorption correction.
wR2(int) was 0.0974 before and 0.0525 after correction.
The Ratio of minimum to maximum transmission is 0.6228.
The \l/2 correction factor is Not present.
;
_exptl_crystal_density_diffrn 1.714
_exptl_crystal_description Block
_exptl_crystal_F_000 688
_exptl_crystal_size_max 0.3
_exptl_crystal_size_mid 0.3
_exptl_crystal_size_min 0.3
_refine_diff_density_max 0.392
_refine_diff_density_min -0.436
_refine_diff_density_rms 0.050
_refine_ls_extinction_method none
_refine_ls_goodness_of_fit_ref 1.059
_refine_ls_hydrogen_treatment mixed
_refine_ls_matrix_type full
_refine_ls_number_parameters 155
_refine_ls_number_reflns 3256
_refine_ls_number_restraints 6
_refine_ls_restrained_S_all 1.059
_refine_ls_R_factor_all 0.0320
_refine_ls_R_factor_gt 0.0267
_refine_ls_shift/su_max 0.001
_refine_ls_shift/su_mean 0.000
_refine_ls_structure_factor_coef Fsqd
_refine_ls_weighting_details 'w=1/[\s^2^(Fo^2^)+(0.0261P)^2^+0.5482P] where P=(Fo^2^+2Fc^2^)/3'
_refine_ls_weighting_scheme calc
_refine_ls_wR_factor_gt 0.0626
_refine_ls_wR_factor_ref 0.0658
_reflns_Friedel_coverage 0.000
_reflns_number_gt 2868
_reflns_number_total 3256
_reflns_threshold_expression 'I > 2\s(I)'
_cod_data_source_file d3ce01038d2.cif
_cod_data_source_block mo_180508_lhd8_0m
_cod_depositor_comments 'Adding full bibliography for 7247846--7247849.cif.'
_cod_database_code 7247846
_shelx_shelxl_version_number 2018/3
_shelx_space_group_comment
;
The symmetry employed for this shelxl refinement is uniquely defined
by the following loop, which should always be used as a source of
symmetry information in preference to the above space-group names.
They are only intended as comments.
;
_shelx_estimated_absorpt_t_max 0.575
_shelx_estimated_absorpt_t_min 0.575
_olex2_refinement_description
;
1. Fixed Uiso
 At 1.2 times of:
  All C(H) groups, All C(H,H) groups, All N(H,H) groups
 At 1.5 times of:
  All H(H,H) groups
2. Restrained distances
 H1AB-H1AA
 1.39 with sigma of 0.01
 O1-H1AB
 0.89 with sigma of 0.01
 O1-H1AA
 0.89 with sigma of 0.01
 H1BD-H1BC
 1.39 with sigma of 0.01
 O1-H1AA \\sim O1-H1BC
 with sigma of 0.02
 O1-H1AB \\sim O1-H1BD
 with sigma of 0.02
3. Others
 Sof(H1BC)=Sof(H1BD)=1-FVAR(1)
 Sof(H1AA)=Sof(H1AB)=FVAR(1)
4.a Secondary CH2 refined with riding coordinates:
 N1(H1A,H1B), C7(H7A,H7B), C6(H6A,H6B)
4.b Aromatic/amide H refined with riding coordinates:
 C4(H4), C1(H1), C3(H3), C2(H2A)
;
_olex2_submission_special_instructions 'No special instructions were received'

loop_
_space_group_symop_operation_xyz
'x, y, z'
'-x+1/2, y+1/2, -z+1/2'
'-x, -y, -z'
'x-1/2, -y-1/2, z-1/2'

loop_
_atom_site_label
_atom_site_type_symbol
_atom_site_fract_x
_atom_site_fract_y
_atom_site_fract_z
_atom_site_U_iso_or_equiv
_atom_site_adp_type
_atom_site_occupancy
_atom_site_site_symmetry_order
_atom_site_calc_flag
_atom_site_refinement_flags_posn
_atom_site_refinement_flags_adp
_atom_site_refinement_flags_occupancy
_atom_site_disorder_assembly
_atom_site_disorder_group
Co1 Co 0.51065(3) 0.25372(2) 0.16604(2) 0.03473(8) Uani 1 1 d . . . . .
Cl1 Cl 0.65931(5) 0.25703(3) 0.35404(4) 0.04257(11) Uani 1 1 d . . . . .
Cl2 Cl 0.35257(6) 0.13149(4) 0.19208(5) 0.05049(13) Uani 1 1 d . . . . .
Cl3 Cl 0.65610(6) 0.22433(4) -0.00096(5) 0.05165(13) Uani 1 1 d . . . . .
Cl4 Cl 0.39811(6) 0.39505(3) 0.15839(6) 0.05541(14) Uani 1 1 d . . . . .
N1 N 0.63536(15) 0.48822(10) 0.36796(12) 0.0336(3) Uani 1 1 d . . . . .
H1A H 0.599149 0.433725 0.339239 0.040 Uiso 1 1 calc R U . . .
H1B H 0.597019 0.532803 0.316608 0.040 Uiso 1 1 calc R U . . .
N2 N 0.93660(17) 0.38085(10) 0.00598(15) 0.0389(3) Uani 1 1 d . . . . .
O1 O 0.5360(2) 0.64545(14) 0.2364(2) 0.0720(5) Uani 1 1 d D . . . .
C7 C 0.58447(18) 0.50396(14) 0.49976(15) 0.0382(4) Uani 1 1 d . . . . .
H7A H 0.615620 0.565576 0.529341 0.046 Uiso 1 1 calc R U . . .
H7B H 0.630379 0.458053 0.557852 0.046 Uiso 1 1 calc R U . . .
C5 C 0.84927(17) 0.45260(11) 0.23201(15) 0.0310(3) Uani 1 1 d . . . . .
C4 C 0.9717(2) 0.39272(13) 0.22934(18) 0.0403(4) Uani 1 1 d . . . . .
H4 H 1.025294 0.377012 0.305107 0.048 Uiso 1 1 calc R U . . .
C1 C 0.8205(2) 0.43913(13) 0.00420(16) 0.0396(4) Uani 1 1 d . . . . .
H1 H 0.770225 0.454377 -0.073312 0.047 Uiso 1 1 calc R U . . .
C3 C 0.77447(19) 0.47694(12) 0.11711(16) 0.0361(4) Uani 1 1 d . . . . .
H3 H 0.693968 0.518436 0.116377 0.043 Uiso 1 1 calc R U . . .
C6 C 0.80129(19) 0.48780(14) 0.35990(16) 0.0392(4) Uani 1 1 d . . . . .
H6A H 0.845232 0.448470 0.427613 0.047 Uiso 1 1 calc R U . . .
H6B H 0.839255 0.550747 0.373504 0.047 Uiso 1 1 calc R U . . .
C2 C 1.0133(2) 0.35679(13) 0.1142(2) 0.0438(4) Uani 1 1 d . . . . .
H2A H 1.094474 0.315951 0.111533 0.053 Uiso 1 1 calc R U . . .
H2 H 0.965(3) 0.3556(17) -0.068(2) 0.060(7) Uiso 1 1 d . . . . .
H1AA H 0.602(3) 0.682(3) 0.199(4) 0.090 Uiso 0.65(4) 1 d D U P A 1
H1AB H 0.450(2) 0.658(3) 0.194(4) 0.090 Uiso 0.65(4) 1 d D U P A 1
H1BC H 0.498(9) 0.599(6) 0.187(9) 0.14(5) Uiso 0.35(4) 1 d D . P A 2
H1BD H 0.456(7) 0.662(6) 0.279(9) 0.11(4) Uiso 0.35(4) 1 d D . P A 2

loop_
_atom_site_aniso_label
_atom_site_aniso_U_11
_atom_site_aniso_U_22
_atom_site_aniso_U_33
_atom_site_aniso_U_23
_atom_site_aniso_U_13
_atom_site_aniso_U_12
Co1 0.03946(14) 0.03114(13) 0.03361(13) 0.00026(9) 0.00222(10) -0.00380(9)
Cl1 0.0437(2) 0.0460(2) 0.0374(2) 0.00821(17) -0.00392(18) -0.01073(18)
Cl2 0.0558(3) 0.0537(3) 0.0418(2) 0.0014(2) 0.0004(2) -0.0252(2)
Cl3 0.0600(3) 0.0527(3) 0.0435(3) -0.0079(2) 0.0154(2) -0.0108(2)
Cl4 0.0487(3) 0.0409(2) 0.0747(4) -0.0026(2) -0.0168(2) 0.0079(2)
N1 0.0349(7) 0.0389(7) 0.0277(7) -0.0053(5) 0.0073(5) -0.0020(6)
N2 0.0432(8) 0.0375(7) 0.0371(8) -0.0088(6) 0.0144(6) -0.0044(6)
O1 0.0734(12) 0.0576(11) 0.0843(13) 0.0147(10) -0.0029(11) 0.0138(9)
C7 0.0364(9) 0.0525(10) 0.0263(8) -0.0040(7) 0.0077(6) 0.0009(7)
C5 0.0311(8) 0.0317(8) 0.0309(8) -0.0015(6) 0.0073(6) -0.0041(6)
C4 0.0357(9) 0.0457(10) 0.0397(9) 0.0031(8) 0.0025(7) 0.0045(7)
C1 0.0464(10) 0.0422(9) 0.0304(8) 0.0000(7) 0.0049(7) -0.0010(7)
C3 0.0382(9) 0.0368(8) 0.0339(8) 0.0004(7) 0.0069(7) 0.0054(7)
C6 0.0335(8) 0.0519(10) 0.0327(8) -0.0074(7) 0.0072(7) -0.0029(7)
C2 0.0352(9) 0.0413(9) 0.0559(11) -0.0046(8) 0.0116(8) 0.0050(7)

loop_
_atom_type_symbol
_atom_type_description
_atom_type_scat_dispersion_real
_atom_type_scat_dispersion_imag
_atom_type_scat_source
C C 0.0033 0.0016 'International Tables Vol C Tables 4.2.6.8 and 6.1.1.4'
H H 0.0000 0.0000 'International Tables Vol C Tables 4.2.6.8 and 6.1.1.4'
Cl Cl 0.1484 0.1585 'International Tables Vol C Tables 4.2.6.8 and 6.1.1.4'
Co Co 0.3494 0.9721 'International Tables Vol C Tables 4.2.6.8 and 6.1.1.4'
N N 0.0061 0.0033 'International Tables Vol C Tables 4.2.6.8 and 6.1.1.4'
O O 0.0106 0.0060 'International Tables Vol C Tables 4.2.6.8 and 6.1.1.4'

loop_
_geom_angle_atom_site_label_1
_geom_angle_atom_site_label_2
_geom_angle_atom_site_label_3
_geom_angle
_geom_angle_site_symmetry_1
_geom_angle_site_symmetry_3
_geom_angle_publ_flag
Cl2 Co1 Cl1 104.301(18) . . ?
Cl3 Co1 Cl1 109.37(2) . . ?
Cl3 Co1 Cl2 109.28(2) . . ?
Cl4 Co1 Cl1 104.26(2) . . ?
Cl4 Co1 Cl2 114.75(2) . . ?
Cl4 Co1 Cl3 114.18(2) . . ?
H1A N1 H1B 107.7 . . ?
C7 N1 H1A 108.8 . . ?
C7 N1 H1B 108.8 . . ?
C6 N1 H1A 108.8 . . ?
C6 N1 H1B 108.8 . . ?
C6 N1 C7 113.71(13) . . ?
C1 N2 C2 122.69(15) . . ?
C1 N2 H2 119.6(15) . . ?
C2 N2 H2 117.7(15) . . ?
H1AA O1 H1AB 103.2(15) . . ?
H1BC O1 H1BD 102(3) . . ?
N1 C7 C7 109.90(17) . 3_666 ?
N1 C7 H7A 109.7 . . ?
N1 C7 H7B 109.7 . . ?
C7 C7 H7A 109.7 3_666 . ?
C7 C7 H7B 109.7 3_666 . ?
H7A C7 H7B 108.2 . . ?
C4 C5 C6 118.74(15) . . ?
C3 C5 C4 118.85(15) . . ?
C3 C5 C6 122.41(15) . . ?
C5 C4 H4 120.2 . . ?
C2 C4 C5 119.61(17) . . ?
C2 C4 H4 120.2 . . ?
N2 C1 H1 120.0 . . ?
N2 C1 C3 119.92(16) . . ?
C3 C1 H1 120.0 . . ?
C5 C3 H3 120.3 . . ?
C1 C3 C5 119.35(16) . . ?
C1 C3 H3 120.3 . . ?
N1 C6 C5 112.15(13) . . ?
N1 C6 H6A 109.2 . . ?
N1 C6 H6B 109.2 . . ?
C5 C6 H6A 109.2 . . ?
C5 C6 H6B 109.2 . . ?
H6A C6 H6B 107.9 . . ?
N2 C2 C4 119.56(16) . . ?
N2 C2 H2A 120.2 . . ?
C4 C2 H2A 120.2 . . ?

loop_
_geom_bond_atom_site_label_1
_geom_bond_atom_site_label_2
_geom_bond_distance
_geom_bond_site_symmetry_2
_geom_bond_publ_flag
Co1 Cl1 2.3108(5) . ?
Co1 Cl2 2.2687(5) . ?
Co1 Cl3 2.2577(5) . ?
Co1 Cl4 2.2562(5) . ?
N1 H1A 0.8900 . ?
N1 H1B 0.8900 . ?
N1 C7 1.4841(19) . ?
N1 C6 1.482(2) . ?
N2 C1 1.327(2) . ?
N2 C2 1.335(3) . ?
N2 H2 0.90(2) . ?
O1 H1AA 0.890(10) . ?
O1 H1AB 0.885(10) . ?
O1 H1BC 0.90(2) . ?
O1 H1BD 0.89(2) . ?
C7 C7 1.507(3) 3_666 ?
C7 H7A 0.9700 . ?
C7 H7B 0.9700 . ?
C5 C4 1.387(2) . ?
C5 C3 1.386(2) . ?
C5 C6 1.506(2) . ?
C4 H4 0.9300 . ?
C4 C2 1.373(3) . ?
C1 H1 0.9300 . ?
C1 C3 1.375(2) . ?
C3 H3 0.9300 . ?
C6 H6A 0.9700 . ?
C6 H6B 0.9700 . ?
C2 H2A 0.9300 . ?

loop_
_geom_torsion_atom_site_label_1
_geom_torsion_atom_site_label_2
_geom_torsion_atom_site_label_3
_geom_torsion_atom_site_label_4
_geom_torsion
_geom_torsion_site_symmetry_1
_geom_torsion_site_symmetry_2
_geom_torsion_site_symmetry_3
_geom_torsion_site_symmetry_4
_geom_torsion_publ_flag
N2 C1 C3 C5 -0.8(3) . . . . ?
C7 N1 C6 C5 168.37(15) . . . . ?
C5 C4 C2 N2 0.8(3) . . . . ?
C4 C5 C3 C1 1.9(2) . . . . ?
C4 C5 C6 N1 -138.40(16) . . . . ?
C1 N2 C2 C4 0.3(3) . . . . ?
C3 C5 C4 C2 -1.9(3) . . . . ?
C3 C5 C6 N1 40.8(2) . . . . ?
C6 N1 C7 C7 -175.77(19) . . . 3_666 ?
C6 C5 C4 C2 177.30(16) . . . . ?
C6 C5 C3 C1 -177.28(16) . . . . ?
C2 N2 C1 C3 -0.3(3) . . . . ?
